data_4510215
loop_
_publ_author_name
'Lumpi, Daniel'
'Gl\"ocklhofer, Florian'
'Holzer, Brigitte'
'St\"oger, Berthold'
'Hametner, Christian'
'Reider, Georg A.'
'Fr\"ohlich, Johannes'

_publ_section_title
;
 Systematic Investigations on 1,2,3-Triazole-Based Compounds Capable of
 Second Harmonic Generation
;
_journal_issue 3
_journal_name_full 'Crystal Growth &amp; Design'
_journal_page_first 1018
_journal_paper_doi 10.1021/cg4014762
_journal_volume 14
_journal_year 2014
_chemical_formula_sum 'C13 H15 N3 S'
_chemical_formula_weight 245.3
_chemical_name_systematic ' ?'
_space_group_IT_number 9
_symmetry_cell_setting monoclinic
_symmetry_Int_Tables_number 9
_symmetry_space_group_name_Hall 'C -2yc'
_symmetry_space_group_name_H-M 'C 1 c 1'
_cell_angle_alpha 90
_cell_angle_beta 112.225(2)
_cell_angle_gamma 90
_cell_formula_units_Z 4
_cell_length_a 17.6465(9)
_cell_length_b 5.0684(3)
_cell_length_c 14.7768(8)
_cell_measurement_reflns_used 14645
_cell_measurement_temperature 100
_cell_measurement_theta_max 37.5
_cell_measurement_theta_min 4.2
_cell_volume 1223.44(12)
_diffrn_ambient_temperature 100
_diffrn_measured_fraction_theta_full 0.99
_diffrn_measured_fraction_theta_max 0.99
_diffrn_measurement_device 'four-cycle diffractometer'
_diffrn_measurement_device_type 'Bruker KAPPA APEX II CCD'
_diffrn_measurement_method '\w and \f scans'
_diffrn_radiation_monochromator graphite
_diffrn_radiation_probe x-ray
_diffrn_radiation_source 'X-ray tube'
_diffrn_radiation_type 'Mo K\a'
_diffrn_radiation_wavelength 0.71073
_diffrn_reflns_av_R_equivalents 0.0167
_diffrn_reflns_av_sigmaI/netI 0.0216
_diffrn_reflns_limit_h_max 30
_diffrn_reflns_limit_h_min -29
_diffrn_reflns_limit_k_max 8
_diffrn_reflns_limit_k_min -6
_diffrn_reflns_limit_l_max 25
_diffrn_reflns_limit_l_min -25
_diffrn_reflns_number 13776
_diffrn_reflns_theta_full 37.66
_diffrn_reflns_theta_max 37.66
_diffrn_reflns_theta_min 2.98
_exptl_absorpt_coefficient_mu 0.245
_exptl_absorpt_correction_T_max 0.93
_exptl_absorpt_correction_T_min 0.88
_exptl_absorpt_correction_type multi-scan
_exptl_absorpt_process_details SADABS
_exptl_crystal_colour 'clear colourless'
_exptl_crystal_density_diffrn 1.3316
_exptl_crystal_description fragment
_exptl_crystal_F_000 520
_exptl_crystal_size_max 0.55
_exptl_crystal_size_mid 0.43
_exptl_crystal_size_min 0.30
_refine_diff_density_max 0.30
_refine_diff_density_min -0.14
_refine_ls_abs_structure_details '  3073 of Friedel pairs used in the refinement'
_refine_ls_abs_structure_Flack 0.01(2)
_refine_ls_extinction_method none
_refine_ls_goodness_of_fit_gt 1.74
_refine_ls_goodness_of_fit_ref 1.71
_refine_ls_hydrogen_treatment mixed
_refine_ls_number_constraints 2
_refine_ls_number_parameters 201
_refine_ls_number_reflns 6313
_refine_ls_number_restraints 0
_refine_ls_R_factor_all 0.0239
_refine_ls_R_factor_gt 0.0225
_refine_ls_shift/su_max 0.0294
_refine_ls_shift/su_mean 0.0032
_refine_ls_structure_factor_coef F
_refine_ls_weighting_details w=1/(\s^2^(F)+0.0001F^2^)
_refine_ls_weighting_scheme sigma
_refine_ls_wR_factor_gt 0.0302
_refine_ls_wR_factor_ref 0.0303
_reflns_number_gt 6081
_reflns_number_total 6313
_reflns_threshold_expression I>3\s(I)
_cod_data_source_file 4ca(poly1)_ZESM-4P(poly1).cif
_cod_data_source_block 4ca
_cod_depositor_comments
;
The following automatic conversions were performed:

'_diffrn_radiation_probe' value 'X-ray' changed to 'x-ray' according
to
/usr/data/users/saulius/crontab/automatic-downloads/current/ACS/lib/dictionaries/cif_core.dic
dictionary named 'cif_core.dic' version 2.4.2 from 2011-04-26.

Automatic conversion script
Id: cif_fix_values 2281 2013-09-26 08:29:07Z andrius 
;
_cod_original_formula_sum 'C13 H15 N3 S1'
_cod_database_code 4510215

loop_
_symmetry_equiv_pos_site_id
_symmetry_equiv_pos_as_xyz
1 x,y,z
2 x,-y,z+1/2
3 x+1/2,y+1/2,z
4 x+1/2,-y+1/2,z+1/2

loop_
_atom_site_label
_atom_site_type_symbol
_atom_site_fract_x
_atom_site_fract_y
_atom_site_fract_z
_atom_site_adp_type
_atom_site_U_iso_or_equiv
_atom_site_symmetry_multiplicity
_atom_site_occupancy
_atom_site_calc_flag
S1 S 0.687413 0.95240(3) 0.658646 Uani 0.01693(4) 4 1 d
N1 N 0.48476(3) 0.35953(10) 0.61215(4) Uani 0.01258(13) 4 1 d
N2 N 0.45260(4) 0.37654(12) 0.68191(4) Uani 0.01770(16) 4 1 d
N3 N 0.49393(4) 0.55711(11) 0.74405(5) Uani 0.01790(16) 4 1 d
C1 C 0.45131(3) 0.17568(11) 0.53422(4) Uani 0.01223(14) 4 1 d
C2 C 0.47157(4) 0.18995(12) 0.45200(5) Uani 0.01558(16) 4 1 d
C3 C 0.43852(4) 0.00560(13) 0.37748(5) Uani 0.01667(17) 4 1 d
C4 C 0.38517(4) -0.18809(12) 0.38437(5) Uani 0.01738(17) 4 1 d
C5 C 0.36444(4) -0.19718(13) 0.46644(5) Uani 0.01717(17) 4 1 d
C6 C 0.39771(4) -0.01633(12) 0.54204(5) Uani 0.01508(16) 4 1 d
C7 C 0.54713(4) 0.53366(11) 0.62994(5) Uani 0.01315(14) 4 1 d
C8 C 0.55304(4) 0.66135(11) 0.71504(4) Uani 0.01329(14) 4 1 d
C9 C 0.60475(4) 0.86792(11) 0.77575(4) Uani 0.01372(15) 4 1 d
C10 C 0.66394(4) 1.01287(12) 0.76250(4) Uani 0.01255(14) 4 1 d
C11 C 0.71073(4) 1.22504(12) 0.83324(4) Uani 0.01416(15) 4 1 d
C12 C 0.68420(4) 1.26870(16) 0.91907(5) Uani 0.02016(19) 4 1 d
C13 C 0.76482(4) 1.19131(14) 0.66454(5) Uani 0.01927(18) 4 1 d
H2 H 0.5069(8) 0.320(3) 0.4475(10) Uiso 0.028(3) 4 1 d
H3 H 0.4501(8) 0.014(3) 0.3248(10) Uiso 0.023(3) 4 1 d
H4 H 0.3638(8) -0.309(2) 0.3325(9) Uiso 0.024(3) 4 1 d
H5 H 0.3246(8) -0.332(3) 0.4710(9) Uiso 0.032(3) 4 1 d
H6 H 0.3858(7) -0.025(2) 0.5954(9) Uiso 0.012(2) 4 1 d
H7 H 0.5748(7) 0.5451(19) 0.5897(8) Uiso 0.010(2) 4 1 d
H9 H 0.5908(6) 0.902(2) 0.8330(8) Uiso 0.011(2) 4 1 d
H111 H 0.7067(7) 1.387(2) 0.7977(8) Uiso 0.015(2) 4 1 d
H112 H 0.7662(8) 1.183(3) 0.8531(8) Uiso 0.024(3) 4 1 d
H121 H 0.6256(8) 1.318(3) 0.8979(9) Uiso 0.022(3) 4 1 d
H122 H 0.6929(8) 1.109(2) 0.9559(9) Uiso 0.022(3) 4 1 d
H123 H 0.7135(9) 1.413(3) 0.9587(10) Uiso 0.028(3) 4 1 d
H131 H 0.742893 1.365968 0.661296 Uiso 0.0231 4 1 d
H132 H 0.811075 1.170383 0.724858 Uiso 0.0231 4 1 d
H133 H 0.781703 1.164802 0.61061 Uiso 0.0231 4 1 d

loop_
_atom_site_aniso_label
_atom_site_aniso_type_symbol
_atom_site_aniso_U_11
_atom_site_aniso_U_22
_atom_site_aniso_U_33
_atom_site_aniso_U_12
_atom_site_aniso_U_13
_atom_site_aniso_U_23
S1 S 0.01849(6) 0.01914(6) 0.01638(6) -0.00597(5) 0.01026(5) -0.00499(5)
N1 N 0.01240(19) 0.01273(16) 0.0135(2) -0.00162(15) 0.00591(16) -0.00051(15)
N2 N 0.0201(2) 0.0186(2) 0.0191(2) -0.00554(19) 0.0127(2) -0.00468(19)
N3 N 0.0202(2) 0.0187(2) 0.0184(2) -0.00611(18) 0.0114(2) -0.00477(19)
C1 C 0.0115(2) 0.01131(18) 0.0136(2) -0.00053(16) 0.00449(17) -0.00002(16)
C2 C 0.0169(2) 0.0152(2) 0.0162(2) -0.00269(19) 0.0081(2) -0.00099(19)
C3 C 0.0185(3) 0.0167(2) 0.0158(2) -0.0016(2) 0.0076(2) -0.00181(20)
C4 C 0.0182(3) 0.0152(2) 0.0176(3) -0.00218(19) 0.0054(2) -0.0025(2)
C5 C 0.0173(2) 0.0152(2) 0.0187(3) -0.00460(19) 0.0065(2) -0.00115(19)
C6 C 0.0157(2) 0.0147(2) 0.0152(2) -0.00273(18) 0.0062(2) 0.00043(18)
C7 C 0.0124(2) 0.01398(19) 0.0138(2) -0.00221(17) 0.00576(18) -0.00083(17)
C8 C 0.0134(2) 0.01370(19) 0.0136(2) -0.00066(17) 0.00595(18) -0.00058(17)
C9 C 0.0145(2) 0.0142(2) 0.0133(2) -0.00111(17) 0.00612(18) -0.00123(17)
C10 C 0.0123(2) 0.01302(19) 0.0121(2) 0.00028(17) 0.00439(17) -0.00021(17)
C11 C 0.0137(2) 0.0142(2) 0.0135(2) -0.00102(17) 0.00385(18) -0.00157(17)
C12 C 0.0221(3) 0.0245(3) 0.0149(3) -0.0040(2) 0.0081(2) -0.0059(2)
C13 C 0.0208(3) 0.0199(2) 0.0208(3) -0.0051(2) 0.0120(2) -0.0008(2)

loop_
_atom_type_symbol
_atom_type_scat_dispersion_real
_atom_type_scat_dispersion_imag
_atom_type_scat_source
C 0.0033 0.0016 'International Tables Vol C tables 4.2.6.8 and 6.1.1.1'
H 0.0000 0.0000 'International Tables Vol C tables 4.2.6.8 and 6.1.1.1'
N 0.0061 0.0033 'International Tables Vol C tables 4.2.6.8 and 6.1.1.1'
S 0.1246 0.1234 'International Tables Vol C tables 4.2.6.8 and 6.1.1.1'

loop_
_geom_angle_atom_site_label_1
_geom_angle_atom_site_label_2
_geom_angle_atom_site_label_3
_geom_angle
N2 N1 C1 119.49(5)
N2 N1 C7 110.72(5)
C1 N1 C7 129.79(6)
N1 N2 N3 107.24(6)
N2 N3 C8 109.75(7)
N1 C1 C2 120.46(6)
N1 C1 C6 118.49(6)
C2 C1 C6 121.04(5)
C1 C2 C3 119.09(6)
C1 C2 H2 120.1(9)
C3 C2 H2 120.8(9)
C2 C3 C4 120.56(7)
C2 C3 H3 120.2(8)
C4 C3 H3 119.3(8)
C3 C4 C5 119.67(6)
C3 C4 H4 118.3(9)
C5 C4 H4 122.0(9)
C4 C5 C6 120.46(7)
C4 C5 H5 120.2(8)
C6 C5 H5 119.3(8)
C1 C6 C5 119.17(7)
C1 C6 H6 120.2(7)
C5 C6 H6 120.6(7)
N1 C7 C8 104.91(6)
N1 C7 H7 121.0(6)
C8 C7 H7 134.1(6)
N3 C8 C7 107.37(5)
N3 C8 C9 117.23(6)
C7 C8 C9 135.40(7)
C8 C9 C10 129.90(7)
C8 C9 H9 110.7(6)
C10 C9 H9 119.3(6)
S1 C10 C9 118.78(5)
S1 C10 C11 118.70(5)
C9 C10 C11 122.52(6)
C10 C11 C12 114.83(6)
C10 C11 H111 108.7(6)
C10 C11 H112 106.9(8)
C12 C11 H111 110.4(8)
C12 C11 H112 112.7(8)
H111 C11 H112 102.5(11)
C11 C12 H121 112.7(8)
C11 C12 H122 108.6(9)
C11 C12 H123 110.8(11)
H121 C12 H122 108.6(11)
H121 C12 H123 104.9(11)
H122 C12 H123 111.3(11)
H131 C13 H132 109.47
H131 C13 H133 109.47
H132 C13 H133 109.47

loop_
_geom_bond_atom_site_label_1
_geom_bond_atom_site_label_2
_geom_bond_distance
S1 C10 1.7610(7)
N1 N2 1.3543(10)
N1 C1 1.4243(7)
N1 C7 1.3567(8)
N2 N3 1.3061(8)
N3 C8 1.3746(10)
C1 C2 1.3920(10)
C1 C6 1.3920(9)
C2 C3 1.3928(9)
C2 H2 0.928(15)
C3 C4 1.3903(10)
C3 H3 0.877(17)
C4 C5 1.3936(11)
C4 H4 0.943(12)
C5 C6 1.3917(9)
C5 H5 1.001(15)
C6 H6 0.890(15)
C7 C8 1.3826(9)
C7 H7 0.903(14)
C8 C9 1.4541(8)
C9 C10 1.3505(10)
C9 H9 0.982(13)
C10 C11 1.5092(8)
C11 C12 1.5250(11)
C11 H111 0.961(11)
C11 H112 0.933(13)
C12 H121 0.992(13)
C12 H122 0.953(13)
C12 H123 0.956(13)
C13 H131 0.96
C13 H132 0.96
C13 H133 0.96

loop_
_geom_hbond_atom_site_label_D
_geom_hbond_atom_site_label_H
_geom_hbond_atom_site_label_A
_geom_hbond_distance_DH
_geom_hbond_distance_HA
_geom_hbond_distance_DA
_geom_hbond_angle_DHA
C6 H6 N2 0.890(15) 2.455(11) 2.7677(9) 101.1(9)
C9 H9 C12 0.982(13) 2.491(10) 2.8863(9) 103.7(8)

loop_
_jana_cell_twin_matrix_id
_jana_cell_twin_volume_fraction
_jana_cell_twin_matrix_1_1
_jana_cell_twin_matrix_1_2
_jana_cell_twin_matrix_1_3
_jana_cell_twin_matrix_2_1
_jana_cell_twin_matrix_2_2
_jana_cell_twin_matrix_2_3
_jana_cell_twin_matrix_3_1
_jana_cell_twin_matrix_3_2
_jana_cell_twin_matrix_3_3
1 0.99(2) 1 0 0 0 1 0 0 0 1
2 0.01(2) -1 0 0 0 -1 0 0 0 -1
